data_7116337
loop_
_publ_author_name
'Pei-Qiang Huang'
'Qi-Wei Lang'
'Ai-E Wang'
'Jian-Feng Zheng'

_publ_section_title
;
 Direct reductive coupling of secondary amides: chemoselective formation
 of vicinal diamines and vicinal amino alcohols
;
_journal_name_full Chem.Commun.
_journal_page_first 1096
_journal_paper_doi 10.1039/C4cc08330J
_journal_volume 51
_journal_year 2015
_chemical_formula_sum 'C26 H34 Br2 N2'
_chemical_formula_weight 534.37
_chemical_name_systematic
; 
 ? 
;
_space_group_IT_number 2
_symmetry_cell_setting triclinic
_symmetry_space_group_name_Hall '-P 1'
_symmetry_space_group_name_H-M 'P -1'
_atom_sites_solution_hydrogens geom
_atom_sites_solution_primary direct
_atom_sites_solution_secondary difmap
_audit_creation_method SHELXL-97
_cell_angle_alpha 93.862(10)
_cell_angle_beta 91.455(9)
_cell_angle_gamma 96.575(9)
_cell_formula_units_Z 1
_cell_length_a 5.9858(5)
_cell_length_b 10.0355(12)
_cell_length_c 10.1711(12)
_cell_measurement_reflns_used 1266
_cell_measurement_temperature 173(2)
_cell_measurement_theta_max 26.3720
_cell_measurement_theta_min 3.4170
_cell_volume 605.25(11)
_computing_cell_refinement 'Bruker FRAMBO'
_computing_data_collection 'Bruker FRAMBO'
_computing_data_reduction 'Bruker SAINT'
_computing_molecular_graphics 'Bruker SHELXTL'
_computing_publication_material 'Bruker SHELXTL'
_computing_structure_refinement 'SHELXL-97 (Sheldrick, 1997)'
_computing_structure_solution 'SHELXS-97 (Sheldrick, 1990)'
_diffrn_ambient_temperature 173(2)
_diffrn_measured_fraction_theta_full 0.998
_diffrn_measured_fraction_theta_max 0.998
_diffrn_measurement_device_type 'multiwire proportional'
_diffrn_measurement_method 'phi and omega scans'
_diffrn_radiation_monochromator graphite
_diffrn_radiation_source 'fine-focus sealed tube'
_diffrn_radiation_type MoK\a
_diffrn_radiation_wavelength 0.71073
_diffrn_reflns_av_R_equivalents 0.0339
_diffrn_reflns_av_sigmaI/netI 0.0540
_diffrn_reflns_limit_h_max 7
_diffrn_reflns_limit_h_min -7
_diffrn_reflns_limit_k_max 12
_diffrn_reflns_limit_k_min -12
_diffrn_reflns_limit_l_max 9
_diffrn_reflns_limit_l_min -12
_diffrn_reflns_number 4235
_diffrn_reflns_theta_full 25.99
_diffrn_reflns_theta_max 25.99
_diffrn_reflns_theta_min 2.97
_exptl_absorpt_coefficient_mu 3.364
_exptl_absorpt_correction_T_max 0.7297
_exptl_absorpt_correction_T_min 0.4319
_exptl_absorpt_correction_type multi-scan
_exptl_crystal_colour colorless
_exptl_crystal_density_diffrn 1.466
_exptl_crystal_density_method 'not measured'
_exptl_crystal_description block
_exptl_crystal_F_000 274
_exptl_crystal_size_max 0.30
_exptl_crystal_size_mid 0.10
_exptl_crystal_size_min 0.10
_refine_diff_density_max 0.787
_refine_diff_density_min -0.697
_refine_diff_density_rms 0.076
_refine_ls_extinction_method none
_refine_ls_goodness_of_fit_ref 1.046
_refine_ls_hydrogen_treatment mixed
_refine_ls_matrix_type full
_refine_ls_number_parameters 136
_refine_ls_number_reflns 2385
_refine_ls_number_restraints 0
_refine_ls_restrained_S_all 1.046
_refine_ls_R_factor_all 0.0465
_refine_ls_R_factor_gt 0.0400
_refine_ls_shift/su_max 0.001
_refine_ls_shift/su_mean 0.000
_refine_ls_structure_factor_coef Fsqd
_refine_ls_weighting_details 'calc w=1/[\s^2^(Fo^2^)+(0.0392P)^2^+0.2410P] where P=(Fo^2^+2Fc^2^)/3'
_refine_ls_weighting_scheme calc
_refine_ls_wR_factor_gt 0.0928
_refine_ls_wR_factor_ref 0.0966
_reflns_number_gt 2121
_reflns_number_total 2385
_reflns_threshold_expression >2sigma(I)
_cod_data_source_file c4cc08330j2.cif
_cod_data_source_block m1
_cod_original_sg_symbol_H-M P-1
_cod_database_code 7116337

loop_
_symmetry_equiv_pos_as_xyz
'x, y, z'
'-x, -y, -z'

loop_
_atom_site_label
_atom_site_type_symbol
_atom_site_fract_x
_atom_site_fract_y
_atom_site_fract_z
_atom_site_U_iso_or_equiv
_atom_site_adp_type
_atom_site_occupancy
_atom_site_symmetry_multiplicity
_atom_site_calc_flag
_atom_site_refinement_flags
Br1 Br 1.03383(6) 1.25062(4) 0.00313(3) 0.04375(16) Uani 1 1 d .
N1 N 0.6217(4) 0.8387(2) 0.4661(2) 0.0205(5) Uani 1 1 d .
H1A H 0.6761 0.8292 0.5457 0.025 Uiso 1 1 calc R
C1 C 0.5070(4) 0.9555(3) 0.4355(3) 0.0196(6) Uani 1 1 d .
H1B H 0.3512 0.9233 0.4006 0.023 Uiso 1 1 calc R
C8 C 0.8700(5) 1.1655(3) 0.1384(3) 0.0249(6) Uani 1 1 d .
C2 C 0.6399(4) 0.7389(3) 0.3556(3) 0.0214(6) Uani 1 1 d .
H2A H 0.7280 0.7847 0.2858 0.026 Uiso 1 1 calc R
C9 C 0.5315(5) 1.0477(3) 0.2104(3) 0.0222(6) Uani 1 1 d .
H9A H 0.3787 1.0119 0.1937 0.027 Uiso 1 1 calc R
C10 C 0.6474(5) 1.1145(3) 0.1135(3) 0.0250(6) Uani 1 1 d .
H10A H 0.5751 1.1250 0.0313 0.030 Uiso 1 1 calc R
C11 C 0.8580(5) 1.0873(3) 0.3546(3) 0.0231(6) Uani 1 1 d .
H11A H 0.9304 1.0791 0.4374 0.028 Uiso 1 1 calc R
C3 C 0.4454(5) 0.5691(3) 0.1815(3) 0.0340(7) Uani 1 1 d .
H3A H 0.2963 0.5275 0.1460 0.041 Uiso 1 1 calc R
H3B H 0.5261 0.6130 0.1093 0.041 Uiso 1 1 calc R
C12 C 0.6340(4) 1.0321(2) 0.3315(3) 0.0181(5) Uani 1 1 d .
C13 C 0.9759(5) 1.1542(3) 0.2577(3) 0.0246(6) Uani 1 1 d .
H13A H 1.1280 1.1917 0.2740 0.029 Uiso 1 1 calc R
C4 C 0.7725(5) 0.6297(3) 0.4043(3) 0.0280(7) Uani 1 1 d .
H4A H 0.6921 0.5867 0.4771 0.034 Uiso 1 1 calc R
H4B H 0.9219 0.6713 0.4395 0.034 Uiso 1 1 calc R
C5 C 0.4138(5) 0.6752(3) 0.2932(3) 0.0294(7) Uani 1 1 d .
H5A H 0.3323 0.7462 0.2580 0.035 Uiso 1 1 calc R
H5B H 0.3212 0.6326 0.3617 0.035 Uiso 1 1 calc R
C6 C 0.8044(6) 0.5221(3) 0.2945(3) 0.0355(7) Uani 1 1 d .
H6A H 0.8814 0.4502 0.3316 0.043 Uiso 1 1 calc R
H6B H 0.9009 0.5628 0.2267 0.043 Uiso 1 1 calc R
C7 C 0.5778(6) 0.4611(3) 0.2304(4) 0.0393(8) Uani 1 1 d .
H7A H 0.6042 0.3972 0.1554 0.047 Uiso 1 1 calc R
H7B H 0.4890 0.4104 0.2954 0.047 Uiso 1 1 calc R

loop_
_atom_site_aniso_label
_atom_site_aniso_U_11
_atom_site_aniso_U_22
_atom_site_aniso_U_33
_atom_site_aniso_U_23
_atom_site_aniso_U_13
_atom_site_aniso_U_12
Br1 0.0445(2) 0.0525(3) 0.0329(2) 0.01507(16) 0.00989(15) -0.00900(16)
N1 0.0269(12) 0.0200(12) 0.0147(11) -0.0017(9) -0.0024(9) 0.0062(9)
C1 0.0212(13) 0.0183(13) 0.0188(14) 0.0000(11) 0.0007(10) 0.0014(11)
C8 0.0306(15) 0.0204(14) 0.0239(15) 0.0031(12) 0.0075(12) 0.0011(12)
C2 0.0250(14) 0.0168(14) 0.0222(14) -0.0002(11) 0.0036(11) 0.0023(11)
C9 0.0219(14) 0.0226(14) 0.0210(14) -0.0031(11) -0.0002(11) 0.0009(11)
C10 0.0314(16) 0.0247(15) 0.0184(14) -0.0001(12) -0.0002(12) 0.0026(12)
C11 0.0256(14) 0.0228(14) 0.0211(15) 0.0022(11) -0.0014(11) 0.0039(11)
C3 0.0339(17) 0.0305(16) 0.0350(18) -0.0121(14) 0.0010(14) 0.0014(13)
C12 0.0211(13) 0.0151(13) 0.0180(14) -0.0023(10) 0.0017(10) 0.0034(10)
C13 0.0181(13) 0.0257(15) 0.0299(16) 0.0035(12) 0.0022(11) 0.0010(11)
C4 0.0316(16) 0.0260(15) 0.0270(16) 0.0003(12) 0.0026(12) 0.0068(12)
C5 0.0257(15) 0.0268(16) 0.0348(17) -0.0080(13) 0.0004(12) 0.0055(12)
C6 0.0433(19) 0.0272(16) 0.0381(19) -0.0012(14) 0.0066(14) 0.0139(14)
C7 0.050(2) 0.0228(16) 0.043(2) -0.0098(14) 0.0085(16) 0.0005(14)

loop_
_atom_type_symbol
_atom_type_description
_atom_type_scat_dispersion_real
_atom_type_scat_dispersion_imag
_atom_type_scat_source
C C 0.0033 0.0016 'International Tables Vol C Tables 4.2.6.8 and 6.1.1.4'
H H 0.0000 0.0000 'International Tables Vol C Tables 4.2.6.8 and 6.1.1.4'
N N 0.0061 0.0033 'International Tables Vol C Tables 4.2.6.8 and 6.1.1.4'
Br Br -0.2901 2.4595 'International Tables Vol C Tables 4.2.6.8 and 6.1.1.4'

loop_
_geom_angle_atom_site_label_1
_geom_angle_atom_site_label_2
_geom_angle_atom_site_label_3
_geom_angle
_geom_angle_site_symmetry_1
_geom_angle_site_symmetry_3
C2 N1 C1 115.9(2) . .
C2 N1 H1A 122.1 . .
C1 N1 H1A 122.1 . .
N1 C1 C12 109.7(2) . .
N1 C1 C1 108.3(3) . 2_676
C12 C1 C1 111.7(3) . 2_676
N1 C1 H1B 109.0 . .
C12 C1 H1B 109.0 . .
C1 C1 H1B 109.0 2_676 .
C13 C8 C10 121.4(3) . .
C13 C8 Br1 119.4(2) . .
C10 C8 Br1 119.2(2) . .
N1 C2 C4 108.3(2) . .
N1 C2 C5 114.5(2) . .
C4 C2 C5 109.9(2) . .
N1 C2 H2A 108.0 . .
C4 C2 H2A 108.0 . .
C5 C2 H2A 108.0 . .
C10 C9 C12 121.3(2) . .
C10 C9 H9A 119.3 . .
C12 C9 H9A 119.3 . .
C8 C10 C9 119.0(3) . .
C8 C10 H10A 120.5 . .
C9 C10 H10A 120.5 . .
C13 C11 C12 120.7(2) . .
C13 C11 H11A 119.6 . .
C12 C11 H11A 119.6 . .
C7 C3 C5 111.0(3) . .
C7 C3 H3A 109.4 . .
C5 C3 H3A 109.4 . .
C7 C3 H3B 109.4 . .
C5 C3 H3B 109.4 . .
H3A C3 H3B 108.0 . .
C9 C12 C11 118.3(2) . .
C9 C12 C1 120.8(2) . .
C11 C12 C1 120.9(2) . .
C8 C13 C11 119.2(2) . .
C8 C13 H13A 120.4 . .
C11 C13 H13A 120.4 . .
C2 C4 C6 112.1(2) . .
C2 C4 H4A 109.2 . .
C6 C4 H4A 109.2 . .
C2 C4 H4B 109.2 . .
C6 C4 H4B 109.2 . .
H4A C4 H4B 107.9 . .
C2 C5 C3 111.6(2) . .
C2 C5 H5A 109.3 . .
C3 C5 H5A 109.3 . .
C2 C5 H5B 109.3 . .
C3 C5 H5B 109.3 . .
H5A C5 H5B 108.0 . .
C4 C6 C7 111.2(3) . .
C4 C6 H6A 109.4 . .
C7 C6 H6A 109.4 . .
C4 C6 H6B 109.4 . .
C7 C6 H6B 109.4 . .
H6A C6 H6B 108.0 . .
C3 C7 C6 111.3(2) . .
C3 C7 H7A 109.4 . .
C6 C7 H7A 109.4 . .
C3 C7 H7B 109.4 . .
C6 C7 H7B 109.4 . .
H7A C7 H7B 108.0 . .

loop_
_geom_bond_atom_site_label_1
_geom_bond_atom_site_label_2
_geom_bond_distance
_geom_bond_site_symmetry_2
Br1 C8 1.902(3) .
N1 C2 1.468(3) .
N1 C1 1.471(3) .
N1 H1A 0.8800 .
C1 C12 1.518(4) .
C1 C1 1.546(5) 2_676
C1 H1B 1.0000 .
C8 C13 1.373(4) .
C8 C10 1.382(4) .
C2 C4 1.526(4) .
C2 C5 1.532(4) .
C2 H2A 1.0000 .
C9 C10 1.385(4) .
C9 C12 1.388(4) .
C9 H9A 0.9500 .
C10 H10A 0.9500 .
C11 C13 1.391(4) .
C11 C12 1.399(4) .
C11 H11A 0.9500 .
C3 C7 1.517(5) .
C3 C5 1.534(4) .
C3 H3A 0.9900 .
C3 H3B 0.9900 .
C13 H13A 0.9500 .
C4 C6 1.531(4) .
C4 H4A 0.9900 .
C4 H4B 0.9900 .
C5 H5A 0.9900 .
C5 H5B 0.9900 .
C6 C7 1.533(5) .
C6 H6A 0.9900 .
C6 H6B 0.9900 .
C7 H7A 0.9900 .
C7 H7B 0.9900 .
